data_4064168
loop_
_publ_author_name
'Tiong, Pei Jen'
'Nova, Ainara'
'Groom, Laura R.'
'Schwarz, Andrew D.'
'Selby, Jonathan D.'
'Schofield, A. Daniel'
'Clot, Eric'
'Mountford, Philip'

_publ_section_title
;
 Reactions of Cyclopentadienyl&#x2212;Amidinate Titanium Hydrazides with
 CO2, CS2, and Isocyanates: Ti&#x2550;N\aCycloaddition,
 Cycloaddition&#x2212;Insertion, and Cycloaddition&#x2212;NNR2Group
 Transfer Reactions
;
_journal_issue 5
_journal_name_full Organometallics
_journal_page_first 1182
_journal_paper_doi 10.1021/om101167p
_journal_volume 30
_journal_year 2011
_chemical_formula_moiety 'C25 H40 N4 Ti1'
_chemical_formula_sum 'C25 H40 N4 Ti'
_chemical_formula_weight 444.52
_chemical_name_systematic
;
Cp*Ti{MeC(NiPr)2}(NNMePh)
;
_space_group_IT_number 15
_symmetry_cell_setting monoclinic
_symmetry_space_group_name_Hall '-C 2yc'
_symmetry_space_group_name_H-M 'C 1 2/c 1'
_atom_sites_solution_hydrogens geom
_atom_sites_solution_primary direct
_cell_angle_alpha 90
_cell_angle_beta 105.34(3)
_cell_angle_gamma 90
_cell_formula_units_Z 8
_cell_length_a 32.444(7)
_cell_length_b 9.3679(19)
_cell_length_c 17.404(4)
_cell_measurement_reflns_used 10705
_cell_measurement_temperature 293
_cell_measurement_theta_max 28
_cell_measurement_theta_min 5
_cell_volume 5101(2)
_computing_cell_refinement 'DENZO/SCALEPACK (Otwinowski & Minor, 1997)'
_computing_data_collection 'COLLECT (Nonius, 1997-2001).'
_computing_data_reduction 'DENZO/SCALEPACK (Otwinowski & Minor, 1997)'
_computing_molecular_graphics 'CAMERON (Watkin et al., 1996)'
_computing_publication_material 'CRYSTALS (Betteridge et al., 2003)'
_computing_structure_refinement 'CRYSTALS (Betteridge et al., 2003)'
_computing_structure_solution 'SIR92 (Altomare et al., 1994)'
_diffrn_ambient_temperature 293
_diffrn_measured_fraction_theta_full 0.992
_diffrn_measured_fraction_theta_max 0.988
_diffrn_measurement_device_type 'Nonius KappaCCD'
_diffrn_measurement_method \w
_diffrn_radiation_monochromator graphite
_diffrn_radiation_type 'Mo K\a'
_diffrn_radiation_wavelength 0.71073
_diffrn_reflns_av_R_equivalents 0.055
_diffrn_reflns_limit_h_max 41
_diffrn_reflns_limit_h_min -41
_diffrn_reflns_limit_k_max 12
_diffrn_reflns_limit_k_min -12
_diffrn_reflns_limit_l_max 22
_diffrn_reflns_limit_l_min -22
_diffrn_reflns_number 20511
_diffrn_reflns_theta_full 26.786
_diffrn_reflns_theta_max 27.332
_diffrn_reflns_theta_min 5.120
_diffrn_standards_number 0
_exptl_absorpt_coefficient_mu 0.353
_exptl_absorpt_correction_T_max 0.95
_exptl_absorpt_correction_T_min 0.94
_exptl_absorpt_correction_type multi-scan
_exptl_absorpt_process_details 'DENZO/SCALEPACK (Otwinowski & Minor, 1997)'
_exptl_crystal_colour red
_exptl_crystal_density_diffrn 1.158
_exptl_crystal_description block
_exptl_crystal_F_000 1920
_exptl_crystal_size_max 0.20
_exptl_crystal_size_mid 0.18
_exptl_crystal_size_min 0.14
_refine_diff_density_max 0.42
_refine_diff_density_min -0.40
_refine_ls_extinction_method None
_refine_ls_goodness_of_fit_ref 1.0763
_refine_ls_hydrogen_treatment constr
_refine_ls_matrix_type full
_refine_ls_number_parameters 271
_refine_ls_number_reflns 3120
_refine_ls_number_restraints 0
_refine_ls_R_factor_all 0.0849
_refine_ls_R_factor_gt 0.0463
_refine_ls_shift/su_max 0.007393
_refine_ls_structure_factor_coef F
_refine_ls_weighting_details
;
 Method, part 1, Chebychev polynomial, (Watkin, 1994, Prince, 1982) 
 [weight] = 1.0/[A~0~*T~0~(x)+A~1~*T~1~(x) ... +A~n-1~]*T~n-1~(x)] 
 where A~i~ are the Chebychev coefficients listed below and x= Fcalc/Fmax 
 Method = Robust Weighting (Prince, 1982) 
 W = [weight] * [1-(deltaF/6*sigmaF)^2^]^2^ 
 A~i~ are: 
 0.657 0.578 0.394 
;
_refine_ls_weighting_scheme calc
_refine_ls_wR_factor_all 0.0767
_refine_ls_wR_factor_gt 0.0528
_refine_ls_wR_factor_ref 0.0528
_reflns_limit_h_max 40
_reflns_limit_h_min -41
_reflns_limit_k_max 12
_reflns_limit_k_min 0
_reflns_limit_l_max 22
_reflns_limit_l_min 0
_reflns_number_gt 3120
_reflns_number_total 5686
_reflns_threshold_expression I>3.0\s(I)
_oxford_diffrn_Wilson_B_factor 0.00
_oxford_diffrn_Wilson_scale 0.00
_oxford_refine_ls_scale 0.1037(2)
_cod_data_source_file om101167p_si_002.cif
_cod_data_source_block compound_14
_cod_depositor_comments
;
The following automatic conversions were performed:

'_symmetry_cell_setting' value 'Monoclinic' changed to 'monoclinic'
according to /home/saulius/struct/CIF-dictionaries/cif_core.dic
dictionary named 'cif_core.dic' version 2.4.1 from 2010-06-29.

Automatic conversion script
Id: cif_fix_values 1715 2011-07-08 13:25:40Z adriana 
;
_cod_original_cell_volume 5101.1(19)
_cod_original_sg_symbol_H-M 'C 1 2/c 1 '
_cod_original_formula_sum 'C25 H40 N4 Ti1'
_cod_database_code 4064168

loop_
_symmetry_equiv_pos_as_xyz
x,y,z
-x,-y,-z
x+1/2,y+1/2,z
-x+1/2,-y+1/2,-z
-x,y,-z+1/2
x,-y,z+1/2
-x+1/2,y+1/2,-z+1/2
x+1/2,-y+1/2,z+1/2

loop_
_atom_site_label
_atom_site_type_symbol
_atom_site_fract_x
_atom_site_fract_y
_atom_site_fract_z
_atom_site_U_iso_or_equiv
_atom_site_occupancy
_atom_site_adp_type
_atom_site_refinement_flags_posn
Ti1 Ti 0.609895(14) 0.66449(5) 0.62435(3) 0.0223 1.0000 Uani .
N1 N 0.64708(7) 0.5484(2) 0.68215(12) 0.0263 1.0000 Uani .
N2 N 0.66948(7) 0.4325(3) 0.71943(14) 0.0322 1.0000 Uani .
N3 N 0.64264(7) 0.8395(3) 0.59188(13) 0.0279 1.0000 Uani .
N4 N 0.61014(7) 0.8511(2) 0.69033(13) 0.0298 1.0000 Uani .
C1 C 0.70414(9) 0.3844(3) 0.69316(18) 0.0330 1.0000 Uani .
C2 C 0.73786(10) 0.3075(3) 0.7439(2) 0.0427 1.0000 Uani .
C3 C 0.77097(10) 0.2574(4) 0.7134(3) 0.0548 1.0000 Uani .
C4 C 0.77175(11) 0.2819(4) 0.6368(3) 0.0588 1.0000 Uani .
C5 C 0.73886(11) 0.3586(4) 0.5867(2) 0.0515 1.0000 Uani .
C6 C 0.70521(9) 0.4097(3) 0.61471(19) 0.0385 1.0000 Uani .
C7 C 0.66817(12) 0.4106(4) 0.80178(18) 0.0443 1.0000 Uani .
C8 C 0.56952(8) 0.5842(3) 0.49640(15) 0.0295 1.0000 Uani .
C9 C 0.54626(8) 0.7026(3) 0.51528(16) 0.0291 1.0000 Uani .
C10 C 0.53240(7) 0.6639(3) 0.58298(15) 0.0310 1.0000 Uani .
C11 C 0.54744(8) 0.5249(3) 0.60682(16) 0.0333 1.0000 Uani .
C12 C 0.56974(9) 0.4742(3) 0.55297(16) 0.0319 1.0000 Uani .
C13 C 0.58753(10) 0.5738(4) 0.42571(18) 0.0424 1.0000 Uani .
C14 C 0.53746(10) 0.8419(4) 0.47118(18) 0.0407 1.0000 Uani .
C15 C 0.50405(9) 0.7536(4) 0.6195(2) 0.0485 1.0000 Uani .
C16 C 0.53837(11) 0.4400(4) 0.6745(2) 0.0487 1.0000 Uani .
C17 C 0.58876(11) 0.3278(4) 0.5539(2) 0.0464 1.0000 Uani .
C18 C 0.63734(9) 0.9128(3) 0.65404(16) 0.0300 1.0000 Uani .
C19 C 0.66140(11) 1.0478(3) 0.6849(2) 0.0424 1.0000 Uani .
C20 C 0.67376(9) 0.8871(3) 0.54941(18) 0.0362 1.0000 Uani .
C21 C 0.69382(11) 0.7593(4) 0.5204(2) 0.0499 1.0000 Uani .
C22 C 0.65274(12) 0.9857(4) 0.4803(2) 0.0554 1.0000 Uani .
C23 C 0.60653(10) 0.9018(3) 0.76774(17) 0.0371 1.0000 Uani .
C24 C 0.59801(11) 0.7750(4) 0.81551(18) 0.0422 1.0000 Uani .
C25 C 0.57167(13) 1.0157(4) 0.7590(2) 0.0596 1.0000 Uani .
H21 H 0.7379 0.2891 0.8005 0.0491 1.0000 Uiso R
H31 H 0.7946 0.2009 0.7491 0.0617 1.0000 Uiso R
H41 H 0.7960 0.2456 0.6169 0.0721 1.0000 Uiso R
H51 H 0.7394 0.3776 0.5305 0.0675 1.0000 Uiso R
H61 H 0.6814 0.4642 0.5782 0.0473 1.0000 Uiso R
H71 H 0.6854 0.3243 0.8240 0.0576 1.0000 Uiso R
H72 H 0.6803 0.4962 0.8343 0.0576 1.0000 Uiso R
H73 H 0.6379 0.3963 0.8034 0.0576 1.0000 Uiso R
H131 H 0.6022 0.4798 0.4263 0.0557 1.0000 Uiso R
H132 H 0.6085 0.6529 0.4282 0.0557 1.0000 Uiso R
H133 H 0.5639 0.5824 0.3756 0.0557 1.0000 Uiso R
H141 H 0.5205 0.9053 0.4976 0.0496 1.0000 Uiso R
H142 H 0.5652 0.8894 0.4719 0.0496 1.0000 Uiso R
H143 H 0.5210 0.8239 0.4148 0.0496 1.0000 Uiso R
H151 H 0.4989 0.7025 0.6666 0.0626 1.0000 Uiso R
H152 H 0.5183 0.8470 0.6370 0.0626 1.0000 Uiso R
H153 H 0.4761 0.7707 0.5794 0.0626 1.0000 Uiso R
H161 H 0.5529 0.3451 0.6782 0.0612 1.0000 Uiso R
H162 H 0.5494 0.4931 0.7256 0.0612 1.0000 Uiso R
H163 H 0.5068 0.4254 0.6642 0.0612 1.0000 Uiso R
H171 H 0.5844 0.2734 0.6005 0.0540 1.0000 Uiso R
H172 H 0.6201 0.3354 0.5583 0.0540 1.0000 Uiso R
H173 H 0.5743 0.2768 0.5035 0.0540 1.0000 Uiso R
H191 H 0.6521 1.0835 0.7318 0.0528 1.0000 Uiso R
H192 H 0.6928 1.0274 0.7015 0.0528 1.0000 Uiso R
H193 H 0.6553 1.1220 0.6421 0.0528 1.0000 Uiso R
H201 H 0.6968 0.9418 0.5876 0.0472 1.0000 Uiso R
H211 H 0.7152 0.7917 0.4920 0.0654 1.0000 Uiso R
H212 H 0.7083 0.6982 0.5668 0.0654 1.0000 Uiso R
H213 H 0.6709 0.7030 0.4830 0.0654 1.0000 Uiso R
H221 H 0.6743 1.0184 0.4523 0.0702 1.0000 Uiso R
H222 H 0.6403 1.0705 0.5010 0.0702 1.0000 Uiso R
H223 H 0.6295 0.9320 0.4421 0.0702 1.0000 Uiso R
H231 H 0.6344 0.9451 0.7969 0.0502 1.0000 Uiso R
H241 H 0.5957 0.8069 0.8690 0.0550 1.0000 Uiso R
H242 H 0.6218 0.7044 0.8223 0.0550 1.0000 Uiso R
H243 H 0.5706 0.7294 0.7858 0.0550 1.0000 Uiso R
H251 H 0.5700 1.0493 0.8126 0.0747 1.0000 Uiso R
H252 H 0.5783 1.0983 0.7279 0.0747 1.0000 Uiso R
H253 H 0.5437 0.9728 0.7299 0.0747 1.0000 Uiso R

loop_
_atom_site_aniso_label
_atom_site_aniso_U_11
_atom_site_aniso_U_22
_atom_site_aniso_U_33
_atom_site_aniso_U_23
_atom_site_aniso_U_13
_atom_site_aniso_U_12
Ti1 0.0214(2) 0.0242(2) 0.0213(2) -0.0015(2) 0.00535(15) -0.0005(2)
N1 0.0249(10) 0.0256(11) 0.0260(11) 0.0000(9) 0.0022(9) 0.0013(9)
N2 0.0355(12) 0.0289(12) 0.0298(12) 0.0042(10) 0.0042(10) 0.0029(10)
N3 0.0257(10) 0.0296(11) 0.0290(10) 0.0040(10) 0.0082(9) -0.0015(10)
N4 0.0308(11) 0.0306(12) 0.0280(11) -0.0032(9) 0.0076(9) -0.0014(10)
C1 0.0285(13) 0.0237(13) 0.0422(15) -0.0030(12) 0.0010(12) -0.0019(11)
C2 0.0365(16) 0.0264(16) 0.0532(18) 0.0017(13) -0.0090(14) 0.0016(12)
C3 0.0306(16) 0.0318(17) 0.089(3) -0.0051(18) -0.0080(17) 0.0069(13)
C4 0.0377(18) 0.046(2) 0.095(3) -0.004(2) 0.0218(19) 0.0089(15)
C5 0.0459(18) 0.044(2) 0.070(2) 0.0022(17) 0.0242(17) 0.0107(15)
C6 0.0348(15) 0.0341(16) 0.0462(17) 0.0046(13) 0.0101(13) 0.0086(13)
C7 0.064(2) 0.0369(18) 0.0297(15) 0.0070(13) 0.0088(14) 0.0007(15)
C8 0.0288(13) 0.0345(15) 0.0230(12) -0.0049(11) 0.0030(10) -0.0012(11)
C9 0.0226(12) 0.0367(16) 0.0257(12) -0.0005(10) 0.0022(10) 0.0008(10)
C10 0.0195(11) 0.0447(15) 0.0273(12) -0.0053(13) 0.0033(9) -0.0025(12)
C11 0.0267(13) 0.0418(16) 0.0285(13) 0.0004(12) 0.0023(11) -0.0106(12)
C12 0.0292(13) 0.0318(15) 0.0308(13) -0.0037(11) 0.0008(11) -0.0040(12)
C13 0.0390(15) 0.060(2) 0.0289(14) -0.0093(14) 0.0101(12) 0.0033(15)
C14 0.0356(14) 0.0397(17) 0.0411(15) 0.0047(14) 0.0002(12) 0.0064(14)
C15 0.0268(14) 0.079(3) 0.0405(17) -0.0130(17) 0.0104(13) 0.0060(15)
C16 0.0408(17) 0.059(2) 0.0427(17) 0.0095(16) 0.0049(14) -0.0191(16)
C17 0.0477(18) 0.0300(16) 0.0505(18) -0.0045(14) -0.0066(15) -0.0022(15)
C18 0.0321(13) 0.0221(14) 0.0342(14) 0.0041(11) 0.0056(11) 0.0034(11)
C19 0.0502(17) 0.0274(16) 0.0471(17) -0.0009(13) 0.0086(14) -0.0069(14)
C20 0.0304(13) 0.0413(16) 0.0377(15) 0.0122(13) 0.0102(12) -0.0049(12)
C21 0.0405(17) 0.062(2) 0.056(2) 0.0071(18) 0.0278(16) 0.0029(16)
C22 0.053(2) 0.066(2) 0.052(2) 0.0318(18) 0.0225(17) 0.0062(18)
C23 0.0425(16) 0.0393(16) 0.0297(14) -0.0116(12) 0.0101(12) -0.0001(13)
C24 0.0451(17) 0.0548(19) 0.0304(14) -0.0078(14) 0.0165(13) -0.0085(15)
C25 0.069(2) 0.058(2) 0.051(2) -0.0198(18) 0.0147(18) 0.020(2)

loop_
_atom_type_symbol
_atom_type_scat_dispersion_real
_atom_type_scat_dispersion_imag
_atom_type_scat_Cromer_Mann_a1
_atom_type_scat_Cromer_Mann_b1
_atom_type_scat_Cromer_Mann_a2
_atom_type_scat_Cromer_Mann_b2
_atom_type_scat_Cromer_Mann_a3
_atom_type_scat_Cromer_Mann_b3
_atom_type_scat_Cromer_Mann_a4
_atom_type_scat_Cromer_Mann_b4
_atom_type_scat_Cromer_Mann_c
_atom_type_scat_source
C 0.0033 0.0016 2.3100 20.8439 1.0200 10.2075 1.5886 0.5687 0.8650 51.6512 0.2156 'International Tables Vol C 4.2.6.8 and 6.1.1.4'
H 0.0000 0.0000 0.4930 10.5109 0.3229 26.1257 0.1402 3.1424 0.0408 57.7998 0.0030 'International Tables Vol C 4.2.6.8 and 6.1.1.4'
N 0.0061 0.0033 12.2126 0.0057 3.1322 9.8933 2.0125 28.9975 1.1663 0.5826 -11.5290 'International Tables Vol C 4.2.6.8 and 6.1.1.4'
Ti 0.2776 0.4457 9.7595 7.8508 7.3558 0.5000 1.6991 35.6338 1.9021 116.1050 1.2807 'International Tables Vol C 4.2.6.8 and 6.1.1.4'

loop_
_geom_angle_atom_site_label_1
_geom_angle_atom_site_label_2
_geom_angle_atom_site_label_3
_geom_angle
_geom_angle_publ_flag
N1 Ti1 N3 108.67(10) yes
N1 Ti1 N4 107.74(10) yes
N3 Ti1 N4 64.44(9) yes
N1 Ti1 C8 118.00(10) yes
N3 Ti1 C8 100.71(9) yes
N4 Ti1 C8 134.22(10) yes
N1 Ti1 C9 149.45(10) yes
N3 Ti1 C9 93.46(9) yes
N4 Ti1 C9 100.66(10) yes
C8 Ti1 C9 34.45(9) yes
N1 Ti1 C10 132.70(11) yes
N3 Ti1 C10 118.57(10) yes
N4 Ti1 C10 91.04(10) yes
C8 Ti1 C10 56.79(9) yes
C9 Ti1 C10 33.87(9) yes
N1 Ti1 C11 99.74(11) yes
N3 Ti1 C11 150.54(9) yes
N4 Ti1 C11 114.35(10) yes
C8 Ti1 C11 57.65(9) yes
C9 Ti1 C11 57.23(10) yes
N1 Ti1 C12 91.96(10) yes
N3 Ti1 C12 133.88(9) yes
N4 Ti1 C12 147.43(9) yes
C8 Ti1 C12 34.92(10) yes
C9 Ti1 C12 57.56(10) yes
C10 Ti1 C11 34.30(11) yes
C10 Ti1 C12 57.11(10) yes
C11 Ti1 C12 34.74(10) yes
Ti1 N1 N2 166.31(18) yes
N1 N2 C1 118.2(2) yes
N1 N2 C7 115.3(2) yes
C1 N2 C7 120.8(2) yes
Ti1 N3 C18 90.03(16) yes
Ti1 N3 C20 146.3(2) yes
C18 N3 C20 120.4(2) yes
Ti1 N4 C18 90.51(16) yes
Ti1 N4 C23 142.0(2) yes
C18 N4 C23 121.1(2) yes
N2 C1 C2 121.3(3) yes
N2 C1 C6 119.8(3) yes
C2 C1 C6 118.9(3) yes
C1 C2 C3 118.8(3) yes
C1 C2 H21 120.2 no
C3 C2 H21 121.0 no
C2 C3 C4 122.0(3) yes
C2 C3 H31 118.7 no
C4 C3 H31 119.3 no
C3 C4 C5 119.5(3) yes
C3 C4 H41 120.1 no
C5 C4 H41 120.3 no
C4 C5 C6 120.2(4) yes
C4 C5 H51 119.8 no
C6 C5 H51 120.0 no
C1 C6 C5 120.6(3) yes
C1 C6 H61 119.6 no
C5 C6 H61 119.9 no
N2 C7 H71 109.6 no
N2 C7 H72 109.5 no
H71 C7 H72 109.5 no
N2 C7 H73 109.3 no
H71 C7 H73 109.5 no
H72 C7 H73 109.5 no
Ti1 C8 C9 74.54(15) yes
Ti1 C8 C12 71.45(15) yes
C9 C8 C12 108.0(2) yes
Ti1 C8 C13 123.35(19) yes
C9 C8 C13 125.8(3) yes
C12 C8 C13 126.1(3) yes
Ti1 C9 C8 71.00(14) yes
Ti1 C9 C10 72.76(14) yes
C8 C9 C10 107.2(2) yes
Ti1 C9 C14 122.24(19) yes
C8 C9 C14 126.7(3) yes
C10 C9 C14 126.1(3) yes
Ti1 C10 C9 73.37(14) yes
Ti1 C10 C11 70.42(14) yes
C9 C10 C11 108.7(2) yes
Ti1 C10 C15 125.07(19) yes
C9 C10 C15 124.9(3) yes
C11 C10 C15 126.3(3) yes
Ti1 C11 C10 75.27(15) yes
Ti1 C11 C12 72.47(16) yes
C10 C11 C12 108.3(2) yes
Ti1 C11 C16 121.83(19) yes
C10 C11 C16 126.2(3) yes
C12 C11 C16 125.4(3) yes
Ti1 C12 C8 73.63(16) yes
Ti1 C12 C11 72.79(16) yes
C8 C12 C11 107.8(3) yes
Ti1 C12 C17 121.08(19) yes
C8 C12 C17 126.5(3) yes
C11 C12 C17 125.6(3) yes
C8 C13 H131 109.8 no
C8 C13 H132 109.0 no
H131 C13 H132 109.5 no
C8 C13 H133 109.6 no
H131 C13 H133 109.5 no
H132 C13 H133 109.5 no
C9 C14 H141 109.5 no
C9 C14 H142 109.3 no
H141 C14 H142 109.5 no
C9 C14 H143 109.6 no
H141 C14 H143 109.5 no
H142 C14 H143 109.5 no
C10 C15 H151 109.4 no
C10 C15 H152 109.4 no
H151 C15 H152 109.5 no
C10 C15 H153 109.7 no
H151 C15 H153 109.5 no
H152 C15 H153 109.5 no
C11 C16 H161 109.4 no
C11 C16 H162 109.5 no
H161 C16 H162 109.5 no
C11 C16 H163 109.5 no
H161 C16 H163 109.5 no
H162 C16 H163 109.5 no
C12 C17 H171 109.1 no
C12 C17 H172 110.0 no
H171 C17 H172 109.5 no
C12 C17 H173 109.3 no
H171 C17 H173 109.5 no
H172 C17 H173 109.5 no
N4 C18 N3 113.7(2) yes
N4 C18 C19 122.3(3) yes
N3 C18 C19 123.8(3) yes
C18 C19 H191 109.3 no
C18 C19 H192 109.5 no
H191 C19 H192 109.5 no
C18 C19 H193 109.6 no
H191 C19 H193 109.5 no
H192 C19 H193 109.5 no
N3 C20 C21 110.0(3) yes
N3 C20 C22 110.9(2) yes
C21 C20 C22 111.0(3) yes
N3 C20 H201 108.3 no
C21 C20 H201 108.4 no
C22 C20 H201 108.2 no
C20 C21 H211 110.0 no
C20 C21 H212 109.6 no
H211 C21 H212 109.5 no
C20 C21 H213 108.8 no
H211 C21 H213 109.5 no
H212 C21 H213 109.5 no
C20 C22 H221 110.2 no
C20 C22 H222 109.6 no
H221 C22 H222 109.5 no
C20 C22 H223 108.7 no
H221 C22 H223 109.5 no
H222 C22 H223 109.5 no
N4 C23 C24 108.8(2) yes
N4 C23 C25 111.8(3) yes
C24 C23 C25 111.3(3) yes
N4 C23 H231 108.5 no
C24 C23 H231 108.2 no
C25 C23 H231 108.2 no
C23 C24 H241 110.3 no
C23 C24 H242 109.6 no
H241 C24 H242 109.5 no
C23 C24 H243 108.5 no
H241 C24 H243 109.5 no
H242 C24 H243 109.5 no
C23 C25 H251 110.3 no
C23 C25 H252 109.5 no
H251 C25 H252 109.5 no
C23 C25 H253 108.6 no
H251 C25 H253 109.5 no
H252 C25 H253 109.5 no

loop_
_geom_bond_atom_site_label_1
_geom_bond_atom_site_label_2
_geom_bond_distance
_geom_bond_publ_flag
Ti1 N1 1.734(2) yes
Ti1 N3 2.110(2) yes
Ti1 N4 2.090(2) yes
Ti1 C8 2.387(3) yes
Ti1 C9 2.433(3) yes
Ti1 C10 2.425(2) yes
Ti1 C11 2.363(3) yes
Ti1 C12 2.358(3) yes
N1 N2 1.371(3) yes
N2 C1 1.396(4) yes
N2 C7 1.460(4) yes
N3 C18 1.330(4) yes
N3 C20 1.470(3) yes
N4 C18 1.344(4) yes
N4 C23 1.462(3) yes
C1 C2 1.409(4) yes
C1 C6 1.395(4) yes
C2 C3 1.399(5) yes
C2 H21 1.000 no
C3 C4 1.361(6) yes
C3 H31 1.000 no
C4 C5 1.386(5) yes
C4 H41 1.000 no
C5 C6 1.393(4) yes
C5 H51 1.000 no
C6 H61 1.000 no
C7 H71 1.000 no
C7 H72 1.000 no
C7 H73 1.000 no
C8 C9 1.428(4) yes
C8 C12 1.424(4) yes
C8 C13 1.498(4) yes
C9 C10 1.415(4) yes
C9 C14 1.502(4) yes
C10 C11 1.413(4) yes
C10 C15 1.505(4) yes
C11 C12 1.409(4) yes
C11 C16 1.513(4) yes
C12 C17 1.502(5) yes
C13 H131 1.000 no
C13 H132 1.000 no
C13 H133 1.000 no
C14 H141 1.000 no
C14 H142 1.000 no
C14 H143 1.000 no
C15 H151 1.000 no
C15 H152 1.000 no
C15 H153 1.000 no
C16 H161 1.000 no
C16 H162 1.000 no
C16 H163 1.000 no
C17 H171 1.000 no
C17 H172 1.000 no
C17 H173 1.000 no
C18 C19 1.509(4) yes
C19 H191 1.000 no
C19 H192 1.000 no
C19 H193 1.000 no
C20 C21 1.512(5) yes
C20 C22 1.527(4) yes
C20 H201 1.000 no
C21 H211 1.000 no
C21 H212 1.000 no
C21 H213 1.000 no
C22 H221 1.000 no
C22 H222 1.000 no
C22 H223 1.000 no
C23 C24 1.516(5) yes
C23 C25 1.533(5) yes
C23 H231 1.000 no
C24 H241 1.000 no
C24 H242 1.000 no
C24 H243 1.000 no
C25 H251 1.000 no
C25 H252 1.000 no
C25 H253 1.000 no
